data_4348005
loop_
_publ_author_name
'Chaudhuri, Satyabrata'
'Bera, Sachinath'
'Biswas, Manas Kumar'
'Roy, Amit Saha'
'Weyherm\"uller, Thomas'
'Ghosh, Prasanta'

_publ_section_title
;
 Oxidovanadium(iv), oxidomolybdenum(vi) and cobalt(iii) complexes of
 o-phenylenediamine derivatives: oxidative dehydrogenation and
 photoluminescence
;
_journal_issue 4
_journal_name_full 'Inorg. Chem. Front.'
_journal_page_first 331
_journal_paper_doi 10.1039/C3QI00103B
_journal_volume 1
_journal_year 2014
_chemical_compound_source methanole
_chemical_formula_moiety 'C33 H35 N3 O2 V, 0.5(C H4 O)'
_chemical_formula_sum 'C33.5 H37 N3 O2.5 V'
_chemical_formula_weight 572.60
_space_group_IT_number 2
_space_group_name_Hall '-P 1'
_space_group_name_H-M_alt 'P -1'
_symmetry_cell_setting triclinic
_symmetry_space_group_name_Hall '-P 1'
_symmetry_space_group_name_H-M 'P -1'
_atom_sites_solution_hydrogens geom
_atom_sites_solution_primary direct
_atom_sites_solution_secondary difmap
_audit_block_code WGT-PG-500-06
_audit_creation_date 2011-03-09
_audit_creation_method SHELXL-97
_cell_angle_alpha 76.22(5)
_cell_angle_beta 83.19(5)
_cell_angle_gamma 88.86(5)
_cell_formula_units_Z 2
_cell_length_a 9.340(3)
_cell_length_b 11.616(7)
_cell_length_c 13.836(4)
_cell_measurement_reflns_used 21602
_cell_measurement_temperature 100(2)
_cell_measurement_theta_max 31.8945
_cell_measurement_theta_min 2.6297
_cell_volume 1447.6(11)
_computing_cell_refinement 'DENZO (Bruker AXS, 2006)'
_computing_data_collection 'DATCOL (Bruker AXS, 2006)'
_computing_data_reduction 'DENZO (Bruker AXS, 2006)'
_computing_structure_refinement 'SHELXL-97 (Sheldrick, 1997)'
_computing_structure_solution 'SHELXS-97 (Sheldrick, 1990)'
_diffrn_ambient_temperature 100(2)
_diffrn_detector_area_resol_mean 18.02
_diffrn_measured_fraction_theta_full 0.991
_diffrn_measured_fraction_theta_max 0.991
_diffrn_measurement_device_type 'Bruker AXS Enraf-Nonius KappaCCD'
_diffrn_measurement_method 'CCD \f- and \w-scans'
_diffrn_radiation_monochromator graphite
_diffrn_radiation_source '0.2 x 2mm^2^ focus rotating anode'
_diffrn_radiation_type MoK\a
_diffrn_radiation_wavelength 0.71073
_diffrn_reflns_av_R_equivalents 0.0620
_diffrn_reflns_av_sigmaI/netI 0.0929
_diffrn_reflns_limit_h_max 13
_diffrn_reflns_limit_h_min -13
_diffrn_reflns_limit_k_max 16
_diffrn_reflns_limit_k_min -16
_diffrn_reflns_limit_l_max 19
_diffrn_reflns_limit_l_min -19
_diffrn_reflns_number 18275
_diffrn_reflns_theta_full 30.00
_diffrn_reflns_theta_max 30.00
_diffrn_reflns_theta_min 2.63
_exptl_absorpt_coefficient_mu 0.380
_exptl_absorpt_correction_T_max 0.97759
_exptl_absorpt_correction_T_min 0.95674
_exptl_absorpt_correction_type gaussian
_exptl_absorpt_process_details 'SADABS (Bruker AXS, 2008)'
_exptl_crystal_colour red
_exptl_crystal_density_diffrn 1.314
_exptl_crystal_density_method 'not measured'
_exptl_crystal_description block
_exptl_crystal_F_000 604
_exptl_crystal_size_max 0.16
_exptl_crystal_size_mid 0.12
_exptl_crystal_size_min 0.07
_refine_diff_density_max 0.852
_refine_diff_density_min -0.715
_refine_diff_density_rms 0.085
_refine_ls_extinction_method none
_refine_ls_goodness_of_fit_ref 1.036
_refine_ls_hydrogen_treatment constr
_refine_ls_matrix_type full
_refine_ls_number_parameters 378
_refine_ls_number_reflns 8372
_refine_ls_number_restraints 0
_refine_ls_restrained_S_all 1.036
_refine_ls_R_factor_all 0.1118
_refine_ls_R_factor_gt 0.0682
_refine_ls_shift/su_max 0.000
_refine_ls_shift/su_mean 0.000
_refine_ls_structure_factor_coef Fsqd
_refine_ls_weighting_details 'calc w=1/[\s^2^(Fo^2^)+(0.0661P)^2^+1.0490P] where P=(Fo^2^+2Fc^2^)/3'
_refine_ls_weighting_scheme calc
_refine_ls_wR_factor_gt 0.1469
_refine_ls_wR_factor_ref 0.1707
_reflns_number_gt 5603
_reflns_number_total 8372
_reflns_threshold_expression >2sigma(I)
_cod_data_source_file c3qi00103b2.cif
_cod_data_source_block 4
_cod_original_sg_symbol_Hall '-p 1'
_cod_original_formula_sum 'C33.50 H37 N3 O2.50 V'
_cod_database_code 4348005

loop_
_symmetry_equiv_pos_as_xyz
'x, y, z'
'-x, -y, -z'

loop_
_atom_site_label
_atom_site_type_symbol
_atom_site_fract_x
_atom_site_fract_y
_atom_site_fract_z
_atom_site_U_iso_or_equiv
_atom_site_adp_type
_atom_site_occupancy
_atom_site_symmetry_multiplicity
_atom_site_calc_flag
_atom_site_refinement_flags
V1 V -0.16252(5) 0.78375(4) 0.50714(3) 0.02150(13) Uani 1 1 d .
O1 O -0.10844(19) 0.79128(16) 0.36708(13) 0.0223(4) Uani 1 1 d .
C2 C -0.0249(3) 0.7218(2) 0.32063(18) 0.0203(5) Uani 1 1 d .
C3 C -0.0334(3) 0.7285(2) 0.21653(18) 0.0217(5) Uani 1 1 d .
C4 C 0.0701(3) 0.6684(2) 0.16791(18) 0.0228(5) Uani 1 1 d .
H4 H 0.0661 0.6743 0.0986 0.027 Uiso 1 1 calc R
C5 C 0.1807(3) 0.5991(2) 0.21292(19) 0.0209(5) Uani 1 1 d .
C6 C 0.1800(3) 0.5855(2) 0.31481(18) 0.0217(5) Uani 1 1 d .
H6 H 0.2493 0.5356 0.3488 0.026 Uiso 1 1 calc R
C7 C 0.0774(3) 0.6448(2) 0.37004(18) 0.0201(5) Uani 1 1 d .
C8 C 0.0957(3) 0.6323(2) 0.47350(18) 0.0211(5) Uani 1 1 d .
H8 H 0.1736 0.5850 0.4982 0.025 Uiso 1 1 calc R
N9 N 0.0148(2) 0.68000(19) 0.53669(15) 0.0205(4) Uani 1 1 d .
C10 C 0.0562(3) 0.6798(2) 0.63278(18) 0.0210(5) Uani 1 1 d .
C11 C 0.1436(3) 0.5964(2) 0.68738(19) 0.0230(5) Uani 1 1 d .
H11 H 0.1765 0.5292 0.6635 0.028 Uiso 1 1 calc R
C12 C 0.1823(3) 0.6129(3) 0.7775(2) 0.0268(6) Uani 1 1 d .
H12 H 0.2412 0.5564 0.8157 0.032 Uiso 1 1 calc R
C13 C 0.1347(3) 0.7117(3) 0.8113(2) 0.0274(6) Uani 1 1 d .
H13 H 0.1635 0.7230 0.8720 0.033 Uiso 1 1 calc R
C14 C 0.0454(3) 0.7948(3) 0.75805(19) 0.0251(6) Uani 1 1 d .
H14 H 0.0137 0.8619 0.7825 0.030 Uiso 1 1 calc R
C15 C 0.0026(3) 0.7790(2) 0.66824(19) 0.0218(5) Uani 1 1 d .
N16 N -0.0865(2) 0.8512(2) 0.60719(16) 0.0235(5) Uani 1 1 d .
C17 C -0.1411(3) 0.9609(2) 0.62911(19) 0.0230(5) Uani 1 1 d .
H17 H -0.0577 1.0135 0.6293 0.028 Uiso 1 1 calc R
C18 C -0.2279(3) 1.0198(2) 0.54454(19) 0.0253(6) Uani 1 1 d .
C19 C -0.2927(3) 1.1297(3) 0.5389(2) 0.0287(6) Uani 1 1 d .
H19 H -0.2827 1.1722 0.5885 0.034 Uiso 1 1 calc R
C20 C -0.3716(3) 1.1763(3) 0.4608(2) 0.0328(7) Uani 1 1 d .
H20 H -0.4151 1.2518 0.4553 0.039 Uiso 1 1 calc R
C21 C -0.3868(3) 1.1116(3) 0.3901(2) 0.0334(7) Uani 1 1 d .
H21 H -0.4409 1.1421 0.3358 0.040 Uiso 1 1 calc R
C22 C -0.3221(3) 1.0027(3) 0.4001(2) 0.0290(6) Uani 1 1 d .
H22 H -0.3328 0.9582 0.3519 0.035 Uiso 1 1 calc R
N23 N -0.2440(2) 0.9568(2) 0.47625(16) 0.0248(5) Uani 1 1 d .
C24 C -0.1522(3) 0.8000(2) 0.1616(2) 0.0264(6) Uani 1 1 d .
C25 C -0.1321(3) 0.9327(2) 0.1547(2) 0.0292(6) Uani 1 1 d .
H25A H -0.1317 0.9455 0.2222 0.044 Uiso 1 1 calc R
H25B H -0.2115 0.9771 0.1231 0.044 Uiso 1 1 calc R
H25C H -0.0403 0.9603 0.1145 0.044 Uiso 1 1 calc R
C26 C -0.3015(3) 0.7568(3) 0.2170(2) 0.0344(7) Uani 1 1 d .
H26A H -0.3151 0.6734 0.2171 0.052 Uiso 1 1 calc R
H26B H -0.3767 0.8045 0.1830 0.052 Uiso 1 1 calc R
H26C H -0.3077 0.7651 0.2862 0.052 Uiso 1 1 calc R
C27 C -0.1474(4) 0.7843(3) 0.0537(2) 0.0414(8) Uani 1 1 d .
H27A H -0.0558 0.8155 0.0152 0.062 Uiso 1 1 calc R
H27B H -0.2275 0.8274 0.0220 0.062 Uiso 1 1 calc R
H27C H -0.1560 0.6999 0.0553 0.062 Uiso 1 1 calc R
C28 C 0.2934(3) 0.5426(2) 0.14886(18) 0.0232(5) Uani 1 1 d .
C29 C 0.4073(3) 0.4747(3) 0.2101(2) 0.0274(6) Uani 1 1 d .
H29A H 0.4586 0.5294 0.2384 0.041 Uiso 1 1 calc R
H29B H 0.4760 0.4391 0.1667 0.041 Uiso 1 1 calc R
H29C H 0.3604 0.4122 0.2645 0.041 Uiso 1 1 calc R
C30 C 0.2179(3) 0.4567(3) 0.1010(2) 0.0305(6) Uani 1 1 d .
H30A H 0.1678 0.3943 0.1539 0.046 Uiso 1 1 calc R
H30B H 0.2900 0.4210 0.0599 0.046 Uiso 1 1 calc R
H30C H 0.1480 0.5004 0.0589 0.046 Uiso 1 1 calc R
C31 C 0.3708(3) 0.6406(3) 0.0652(2) 0.0301(6) Uani 1 1 d .
H31A H 0.2998 0.6854 0.0246 0.045 Uiso 1 1 calc R
H31B H 0.4406 0.6047 0.0226 0.045 Uiso 1 1 calc R
H31C H 0.4213 0.6942 0.0950 0.045 Uiso 1 1 calc R
C32 C -0.2398(3) 0.9483(2) 0.72735(19) 0.0233(5) Uani 1 1 d .
C33 C -0.2470(3) 1.0373(3) 0.7789(2) 0.0282(6) Uani 1 1 d .
H33 H -0.1825 1.1030 0.7570 0.034 Uiso 1 1 calc R
C34 C -0.3482(3) 1.0311(3) 0.8624(2) 0.0329(7) Uani 1 1 d .
H34 H -0.3534 1.0929 0.8970 0.039 Uiso 1 1 calc R
C35 C -0.4409(3) 0.9349(3) 0.8949(2) 0.0320(7) Uani 1 1 d .
H35 H -0.5113 0.9314 0.9511 0.038 Uiso 1 1 calc R
C36 C -0.4318(3) 0.8441(3) 0.8463(2) 0.0278(6) Uani 1 1 d .
H36 H -0.4944 0.7773 0.8699 0.033 Uiso 1 1 calc R
C37 C -0.3309(3) 0.8497(3) 0.7625(2) 0.0260(6) Uani 1 1 d .
H37 H -0.3241 0.7866 0.7295 0.031 Uiso 1 1 calc R
O40 O -0.3018(2) 0.69976(18) 0.55151(14) 0.0289(4) Uani 1 1 d .
O50 O -0.4000(10) 0.5231(8) 0.4702(6) 0.086(2) Uani 0.50 1 d P
H50 H -0.3673 0.5792 0.4901 0.128 Uiso 0.50 1 calc PR
C51 C -0.5009(14) 0.4635(9) 0.5407(9) 0.069(3) Uani 0.50 1 d P
H51A H -0.4543 0.4045 0.5901 0.103 Uiso 0.50 1 calc PR
H51B H -0.5672 0.4234 0.5093 0.103 Uiso 0.50 1 calc PR
H51C H -0.5549 0.5191 0.5743 0.103 Uiso 0.50 1 calc PR

loop_
_atom_site_aniso_label
_atom_site_aniso_U_11
_atom_site_aniso_U_22
_atom_site_aniso_U_33
_atom_site_aniso_U_23
_atom_site_aniso_U_13
_atom_site_aniso_U_12
V1 0.0155(2) 0.0279(3) 0.0181(2) -0.00137(17) 0.00100(15) 0.00445(17)
O1 0.0193(9) 0.0268(10) 0.0185(8) -0.0017(7) -0.0009(7) 0.0052(7)
C2 0.0173(12) 0.0215(13) 0.0209(12) -0.0036(10) -0.0003(9) -0.0007(10)
C3 0.0210(12) 0.0225(13) 0.0200(12) -0.0012(10) -0.0033(10) -0.0007(10)
C4 0.0270(13) 0.0239(13) 0.0160(11) -0.0021(10) -0.0015(10) -0.0015(11)
C5 0.0193(12) 0.0200(13) 0.0221(12) -0.0037(10) 0.0006(10) -0.0011(10)
C6 0.0178(12) 0.0238(13) 0.0214(12) -0.0018(10) -0.0014(9) 0.0027(10)
C7 0.0176(12) 0.0236(13) 0.0172(11) -0.0017(9) -0.0006(9) 0.0003(10)
C8 0.0154(11) 0.0250(13) 0.0205(11) -0.0014(10) -0.0007(9) 0.0021(10)
N9 0.0185(10) 0.0239(11) 0.0167(10) -0.0014(8) 0.0006(8) 0.0015(9)
C10 0.0157(11) 0.0277(14) 0.0171(11) -0.0013(10) -0.0002(9) 0.0015(10)
C11 0.0193(12) 0.0259(14) 0.0217(12) -0.0033(10) 0.0002(10) 0.0047(10)
C12 0.0211(13) 0.0345(16) 0.0223(12) -0.0016(11) -0.0037(10) 0.0043(11)
C13 0.0220(13) 0.0377(16) 0.0220(12) -0.0057(11) -0.0040(10) 0.0004(12)
C14 0.0212(13) 0.0283(14) 0.0247(13) -0.0058(11) 0.0003(10) 0.0016(11)
C15 0.0153(11) 0.0246(13) 0.0221(12) -0.0007(10) 0.0022(9) 0.0000(10)
N16 0.0192(11) 0.0291(12) 0.0206(10) -0.0039(9) -0.0009(8) 0.0074(9)
C17 0.0178(12) 0.0230(13) 0.0260(13) -0.0038(10) 0.0014(10) 0.0034(10)
C18 0.0174(12) 0.0301(15) 0.0234(12) -0.0007(11) 0.0061(10) 0.0007(11)
C19 0.0211(13) 0.0274(15) 0.0329(14) -0.0016(12) 0.0038(11) 0.0023(11)
C20 0.0214(13) 0.0309(16) 0.0385(16) 0.0037(13) 0.0024(12) 0.0049(11)
C21 0.0203(13) 0.0382(17) 0.0332(15) 0.0071(13) -0.0013(11) 0.0034(12)
C22 0.0196(13) 0.0363(16) 0.0256(13) 0.0013(12) 0.0008(10) 0.0046(11)
N23 0.0168(11) 0.0297(13) 0.0232(11) 0.0005(9) 0.0022(8) 0.0045(9)
C24 0.0289(14) 0.0256(14) 0.0251(13) -0.0042(11) -0.0091(11) 0.0054(11)
C25 0.0337(16) 0.0275(15) 0.0255(13) -0.0028(11) -0.0076(12) 0.0060(12)
C26 0.0246(15) 0.0342(17) 0.0458(18) -0.0068(14) -0.0153(13) 0.0020(12)
C27 0.053(2) 0.047(2) 0.0310(16) -0.0142(14) -0.0245(15) 0.0194(16)
C28 0.0242(13) 0.0250(14) 0.0189(11) -0.0049(10) 0.0030(10) 0.0008(11)
C29 0.0246(14) 0.0299(15) 0.0264(13) -0.0070(11) 0.0029(11) 0.0037(11)
C30 0.0308(15) 0.0319(16) 0.0308(14) -0.0129(12) -0.0016(12) 0.0025(12)
C31 0.0293(15) 0.0319(16) 0.0255(13) -0.0037(12) 0.0053(11) -0.0001(12)
C32 0.0196(12) 0.0248(14) 0.0230(12) -0.0017(10) -0.0016(10) 0.0041(10)
C33 0.0286(15) 0.0244(14) 0.0293(14) -0.0039(11) 0.0020(11) -0.0029(11)
C34 0.0370(17) 0.0303(16) 0.0310(15) -0.0115(12) 0.0055(12) 0.0045(13)
C35 0.0296(15) 0.0391(17) 0.0250(13) -0.0072(12) 0.0050(11) 0.0041(13)
C36 0.0250(14) 0.0282(15) 0.0265(13) -0.0024(11) 0.0040(11) -0.0021(11)
C37 0.0258(14) 0.0275(14) 0.0239(13) -0.0063(11) 0.0004(11) 0.0037(11)
O40 0.0204(9) 0.0343(11) 0.0276(10) 0.0004(8) -0.0008(8) 0.0019(8)
O50 0.125(8) 0.082(6) 0.058(4) -0.035(4) -0.007(5) 0.018(6)
C51 0.068(7) 0.062(6) 0.083(7) -0.013(5) -0.046(6) -0.002(5)

loop_
_atom_type_symbol
_atom_type_description
_atom_type_scat_dispersion_real
_atom_type_scat_dispersion_imag
_atom_type_scat_source
C C 0.0033 0.0016 'International Tables Vol C Tables 4.2.6.8 and 6.1.1.4'
H H 0.0000 0.0000 'International Tables Vol C Tables 4.2.6.8 and 6.1.1.4'
N N 0.0061 0.0033 'International Tables Vol C Tables 4.2.6.8 and 6.1.1.4'
O O 0.0106 0.0060 'International Tables Vol C Tables 4.2.6.8 and 6.1.1.4'
V V 0.3005 0.5294 'International Tables Vol C Tables 4.2.6.8 and 6.1.1.4'

loop_
_exptl_crystal_face_index_h
_exptl_crystal_face_index_k
_exptl_crystal_face_index_l
_exptl_crystal_face_perp_dist
0.00 -1.00 1.00 0.0350
0.00 1.00 -1.00 0.0350
1.00 0.00 0.00 0.0500
-1.00 0.00 0.00 0.0700
0.00 -1.00 -1.00 0.0800
0.00 1.00 1.00 0.0800
-2.00 -1.00 -1.00 0.0700
-1.00 -3.00 -3.00 0.0700
0.00 0.00 -1.00 0.0400
0.00 0.00 1.00 0.0700
0.00 1.00 0.00 0.0500

loop_
_geom_angle_atom_site_label_1
_geom_angle_atom_site_label_2
_geom_angle_atom_site_label_3
_geom_angle
O40 V1 O1 111.66(11)
O40 V1 N16 113.24(10)
O1 V1 N16 135.08(9)
O40 V1 N9 106.57(11)
O1 V1 N9 87.99(9)
N16 V1 N9 78.59(10)
O40 V1 N23 104.85(11)
O1 V1 N23 92.11(10)
N16 V1 N23 77.58(11)
N9 V1 N23 146.09(10)
C2 O1 V1 131.61(17)
O1 C2 C7 121.8(2)
O1 C2 C3 119.5(2)
C7 C2 C3 118.7(2)
C4 C3 C2 117.3(2)
C4 C3 C24 121.6(2)
C2 C3 C24 121.1(2)
C3 C4 C5 125.3(2)
C6 C5 C4 116.7(2)
C6 C5 C28 123.5(2)
C4 C5 C28 119.8(2)
C5 C6 C7 121.3(2)
C2 C7 C6 120.4(2)
C2 C7 C8 123.2(2)
C6 C7 C8 116.0(2)
N9 C8 C7 125.8(2)
C8 N9 C10 121.4(2)
C8 N9 V1 126.38(18)
C10 N9 V1 111.53(16)
C11 C10 C15 121.4(2)
C11 C10 N9 126.1(2)
C15 C10 N9 112.5(2)
C10 C11 C12 119.2(3)
C13 C12 C11 119.9(3)
C12 C13 C14 121.4(3)
C13 C14 C15 119.7(3)
N16 C15 C14 127.3(2)
N16 C15 C10 114.4(2)
C14 C15 C10 118.3(2)
C15 N16 C17 121.0(2)
C15 N16 V1 116.27(18)
C17 N16 V1 121.71(18)
N16 C17 C18 106.9(2)
N16 C17 C32 115.7(2)
C18 C17 C32 107.3(2)
N23 C18 C19 121.1(3)
N23 C18 C17 115.9(2)
C19 C18 C17 122.9(3)
C20 C19 C18 119.4(3)
C19 C20 C21 119.3(3)
C22 C21 C20 118.9(3)
N23 C22 C21 122.1(3)
C18 N23 C22 119.2(3)
C18 N23 V1 115.83(19)
C22 N23 V1 124.7(2)
C25 C24 C3 110.1(2)
C25 C24 C26 110.5(2)
C3 C24 C26 109.8(2)
C25 C24 C27 107.4(2)
C3 C24 C27 111.5(2)
C26 C24 C27 107.5(3)
C29 C28 C5 112.2(2)
C29 C28 C31 107.9(2)
C5 C28 C31 109.2(2)
C29 C28 C30 108.9(2)
C5 C28 C30 109.6(2)
C31 C28 C30 109.0(2)
C33 C32 C37 119.3(2)
C33 C32 C17 120.8(2)
C37 C32 C17 119.8(2)
C32 C33 C34 120.5(3)
C35 C34 C33 119.8(3)
C36 C35 C34 120.3(3)
C35 C36 C37 120.2(3)
C36 C37 C32 119.9(3)

loop_
_geom_bond_atom_site_label_1
_geom_bond_atom_site_label_2
_geom_bond_distance
V1 O40 1.612(2)
V1 O1 1.9254(18)
V1 N16 1.950(2)
V1 N9 2.052(2)
V1 N23 2.099(3)
O1 C2 1.332(3)
C2 C7 1.418(4)
C2 C3 1.435(3)
C3 C4 1.384(4)
C3 C24 1.537(4)
C4 C5 1.409(4)
C5 C6 1.380(3)
C5 C28 1.533(3)
C6 C7 1.424(3)
C7 C8 1.434(3)
C8 N9 1.303(3)
N9 C10 1.427(3)
C10 C11 1.394(4)
C10 C15 1.416(4)
C11 C12 1.395(4)
C12 C13 1.385(4)
C13 C14 1.395(4)
C14 C15 1.403(4)
C15 N16 1.382(3)
N16 C17 1.448(3)
C17 C18 1.522(4)
C17 C32 1.528(3)
C18 N23 1.349(4)
C18 C19 1.390(4)
C19 C20 1.378(4)
C20 C21 1.388(5)
C21 C22 1.375(4)
C22 N23 1.352(4)
C24 C25 1.536(4)
C24 C26 1.541(4)
C24 C27 1.542(4)
C28 C29 1.528(4)
C28 C31 1.538(4)
C28 C30 1.544(4)
C32 C33 1.385(4)
C32 C37 1.395(4)
C33 C34 1.392(4)
C34 C35 1.382(4)
C35 C36 1.376(4)
C36 C37 1.394(4)
O50 C51 1.344(12)

loop_
_geom_hbond_atom_site_label_D
_geom_hbond_atom_site_label_H
_geom_hbond_atom_site_label_A
_geom_hbond_distance_DH
_geom_hbond_distance_HA
_geom_hbond_distance_DA
_geom_hbond_angle_DHA
O50 H50 O40 0.84 1.94 2.781(9) 173.4
